data_7100412
loop_
_publ_author_name
'Jim Collman'
'Richard A Decreau'
'Todd A. Eberspacher'
'Christopher J. Sunderland'
'Hong Wang'

_publ_section_title
;
Synthesis and Characterization of RhIII Corroles:
Unusual Reactivity Patterns Observed During Metallation reactions
;
_journal_name_full 'Chemical Communications'
_journal_paper_doi 10.1039/b500247h
_journal_year 2005
_chemical_formula_moiety 'C49 H22 F15 N6 Rh'
_chemical_formula_sum 'C55 H36 F15 N6 Rh'
_chemical_formula_weight 1168.81
_space_group_IT_number 19
_symmetry_cell_setting orthorhombic
_symmetry_space_group_name_Hall 'P 2ac 2ab'
_symmetry_space_group_name_H-M 'P 21 21 21'
_cell_angle_alpha 90.00
_cell_angle_beta 90.00
_cell_angle_gamma 90.00
_cell_formula_units_Z 4
_cell_length_a 8.6618(15)
_cell_length_b 16.427(3)
_cell_length_c 33.971(6)
_cell_measurement_temperature 141(2)
_cell_volume 4833.7(14)
_diffrn_ambient_temperature 141(2)
_exptl_crystal_density_diffrn 1.606
_exptl_crystal_density_meas 1.548
_cod_depositor_comments
;
The following automatic conversions were performed:

Tag '_exptl_crystal_density_meas' value '1.548 g/cm3' was modified to
'1.548'. Units 'g/cm3' were correct but unnecessary, so they were
removed.

Automatic conversion script
Id: cif_fix_values 3130 2015-03-20 13:55:49Z robertas 
;
_cod_database_code 7100412

loop_
_symmetry_equiv_pos_as_xyz
'x, y, z'
'-x+1/2, -y, z+1/2'
'-x, y+1/2, -z+1/2'
'x+1/2, -y+1/2, -z'

loop_
_atom_site_label
_atom_site_type_symbol
_atom_site_fract_x
_atom_site_fract_y
_atom_site_fract_z
_atom_site_U_iso_or_equiv
_atom_site_adp_type
_atom_site_occupancy
_atom_site_symmetry_multiplicity
_atom_site_calc_flag
_atom_site_refinement_flags
_atom_site_disorder_assembly
_atom_site_disorder_group
Rh1 Rh 0.67500(11) 0.88032(5) 0.20023(2) 0.0274(3) Uani 1 1 d . . .
N1 N 0.7305(9) 0.7704(5) 0.1837(2) 0.019(2) Uani 1 1 d U A .
N2 N 0.6304(10) 0.9156(6) 0.1462(2) 0.027(3) Uani 1 1 d . A .
N3 N 0.6242(9) 0.9856(5) 0.2237(3) 0.025(2) Uani 1 1 d U A .
N4 N 0.7254(10) 0.8333(5) 0.2508(2) 0.029(2) Uani 1 1 d U A .
N5 N 0.8950(9) 0.9210(5) 0.1913(3) 0.023(2) Uani 1 1 d . A .
C1 C 0.6880(15) 0.7816(6) 0.1144(3) 0.030(3) Uani 1 1 d . A .
C2 C 0.5932(13) 1.0590(7) 0.1619(4) 0.038(3) Uani 1 1 d . A .
C3 C 0.6813(15) 0.9476(6) 0.2930(3) 0.033(3) Uani 1 1 d . A .
C11 C 0.7623(11) 0.7161(6) 0.2125(3) 0.023(3) Uani 1 1 d U . .
C12 C 0.7807(12) 0.6408(6) 0.1935(3) 0.037(3) Uani 1 1 d U A .
H12A H 0.8052 0.5907 0.2061 0.044 Uiso 1 1 calc R . .
C13 C 0.7574(12) 0.6513(6) 0.1540(3) 0.038(3) Uani 1 1 d U . .
H13A H 0.7629 0.6104 0.1343 0.046 Uiso 1 1 calc R A .
C14 C 0.7234(13) 0.7347(7) 0.1479(3) 0.032(3) Uani 1 1 d U A .
C21 C 0.6452(13) 0.8671(7) 0.1133(3) 0.033(3) Uani 1 1 d . . .
C22 C 0.6317(14) 0.9161(8) 0.0789(3) 0.046(4) Uani 1 1 d . A .
H22A H 0.6373 0.8983 0.0523 0.055 Uiso 1 1 calc R . .
C23 C 0.6089(13) 0.9936(8) 0.0918(3) 0.044(4) Uani 1 1 d . . .
H23A H 0.5957 1.0400 0.0755 0.052 Uiso 1 1 calc R A .
C24 C 0.6081(12) 0.9937(7) 0.1346(3) 0.029(3) Uani 1 1 d . A .
C31 C 0.5984(12) 1.0562(6) 0.2031(4) 0.035(3) Uani 1 1 d U . .
C32 C 0.5807(12) 1.1190(7) 0.2313(3) 0.040(3) Uani 1 1 d U A .
H32A H 0.5568 1.1741 0.2256 0.047 Uiso 1 1 calc R . .
C33 C 0.6028(14) 1.0887(6) 0.2672(4) 0.044(3) Uani 1 1 d U . .
H33A H 0.5961 1.1182 0.2912 0.053 Uiso 1 1 calc R A .
C34 C 0.6384(14) 1.0032(7) 0.2635(3) 0.038(3) Uani 1 1 d U A .
C41 C 0.7249(11) 0.8657(6) 0.2875(3) 0.024(3) Uani 1 1 d U . .
C42 C 0.7685(14) 0.8023(7) 0.3137(3) 0.043(4) Uani 1 1 d U A .
H42A H 0.7810 0.8069 0.3414 0.051 Uiso 1 1 calc R . .
C43 C 0.7896(14) 0.7322(6) 0.2912(3) 0.038(3) Uani 1 1 d U . .
H43A H 0.8171 0.6800 0.3009 0.046 Uiso 1 1 calc R A .
C44 C 0.7630(12) 0.7523(7) 0.2515(3) 0.025(3) Uani 1 1 d U A .
C51 C 0.7026(19) 0.7387(7) 0.0760(3) 0.038(4) Uani 1 1 d . . .
C52 C 0.840(2) 0.7138(7) 0.0627(4) 0.045(4) Uani 1 1 d . A .
C53 C 0.8635(19) 0.6706(8) 0.0280(4) 0.046(4) Uani 1 1 d . . .
C54 C 0.735(3) 0.6512(9) 0.0072(4) 0.055(5) Uani 1 1 d . A .
C55 C 0.593(2) 0.6746(8) 0.0171(4) 0.050(4) Uani 1 1 d . . .
C56 C 0.580(2) 0.7183(8) 0.0527(4) 0.049(4) Uani 1 1 d . A .
F52 F 0.9715(9) 0.7323(4) 0.08167(19) 0.054(2) Uani 1 1 d . . .
F53 F 1.0044(11) 0.6495(4) 0.0153(2) 0.072(3) Uani 1 1 d . A .
F54 F 0.7523(10) 0.6109(5) -0.02750(19) 0.089(3) Uani 1 1 d . . .
F55 F 0.4650(10) 0.6566(4) -0.0030(2) 0.072(3) Uani 1 1 d . A .
F56 F 0.4354(10) 0.7385(4) 0.0646(2) 0.061(2) Uani 1 1 d . . .
C61 C 0.6947(18) 0.9799(7) 0.3337(3) 0.038(3) Uani 1 1 d U . .
C62 C 0.8317(19) 0.9963(7) 0.3510(4) 0.050(3) Uani 1 1 d U A .
C63 C 0.846(2) 1.0262(8) 0.3898(4) 0.061(4) Uani 1 1 d U . .
C64 C 0.714(2) 1.0377(9) 0.4098(4) 0.065(5) Uani 1 1 d U A .
C65 C 0.5751(19) 1.0237(8) 0.3950(4) 0.048(4) Uani 1 1 d U . .
C66 C 0.5674(19) 0.9937(7) 0.3558(4) 0.047(3) Uani 1 1 d U A .
F62 F 0.9662(9) 0.9840(5) 0.3311(2) 0.069(2) Uani 1 1 d . . .
F63 F 0.9871(11) 1.0385(5) 0.4050(2) 0.086(3) Uani 1 1 d . A .
F64 F 0.7260(10) 1.0660(4) 0.4474(2) 0.086(3) Uani 1 1 d . . .
F65 F 0.4455(10) 1.0356(4) 0.41575(19) 0.066(2) Uani 1 1 d . A .
F66 F 0.4245(9) 0.9779(4) 0.34178(18) 0.0497(19) Uani 1 1 d . . .
C71 C 0.5880(18) 1.1412(7) 0.1434(3) 0.040(3) Uani 1 1 d . . .
C72 C 0.4609(17) 1.1724(9) 0.1243(3) 0.040(4) Uani 1 1 d . A .
C73 C 0.467(2) 1.2479(10) 0.1067(4) 0.053(4) Uani 1 1 d . . .
C74 C 0.598(2) 1.2932(9) 0.1074(4) 0.059(4) Uani 1 1 d . A .
C75 C 0.722(2) 1.2671(10) 0.1269(5) 0.073(5) Uani 1 1 d . . .
C76 C 0.715(2) 1.1880(9) 0.1449(4) 0.064(5) Uani 1 1 d . A .
F72 F 0.3331(10) 1.1285(5) 0.12173(17) 0.0649(19) Uani 1 1 d . . .
F73 F 0.3368(12) 1.2746(5) 0.0878(2) 0.085(3) Uani 1 1 d . A .
F74 F 0.5961(11) 1.3661(4) 0.0903(2) 0.095(3) Uani 1 1 d . . .
F75 F 0.8495(14) 1.3111(6) 0.1288(3) 0.126(4) Uani 1 1 d . A .
F76 F 0.8454(11) 1.1645(4) 0.1629(3) 0.094(3) Uani 1 1 d . . .
C81 C 0.9662(15) 0.9656(7) 0.2185(3) 0.034(3) Uani 1 1 d . . .
H81A H 0.9132 0.9766 0.2424 0.041 Uiso 1 1 calc R A .
C82 C 1.1129(16) 0.9967(7) 0.2138(3) 0.044(4) Uani 1 1 d . A .
H82A H 1.1623 1.0255 0.2345 0.053 Uiso 1 1 calc R . .
C83 C 1.1863(17) 0.9847(7) 0.1781(4) 0.044(3) Uani 1 1 d . . .
H83A H 1.2848 1.0083 0.1735 0.053 Uiso 1 1 calc R A .
C84 C 1.1177(15) 0.9391(8) 0.1494(3) 0.039(3) Uani 1 1 d . A .
C85 C 0.9741(16) 0.9082(7) 0.1573(3) 0.035(3) Uani 1 1 d . . .
H85A H 0.9266 0.8755 0.1377 0.042 Uiso 1 1 calc R A .
C86 C 1.1935(16) 0.9228(7) 0.1112(3) 0.058(4) Uani 1 1 d . . .
H86A H 1.1258 0.8889 0.0949 0.087 Uiso 1 1 calc R A .
H86B H 1.2913 0.8943 0.1157 0.087 Uiso 1 1 calc R . .
H86C H 1.2135 0.9744 0.0977 0.087 Uiso 1 1 calc R . .
N6 N 0.4563(7) 0.8395(5) 0.2098(2) 0.033(3) Uiso 0.677(15) 1 d PGD A 1
C91 C 0.3939(12) 0.8560(8) 0.2466(2) 0.042(4) Uiso 0.677(15) 1 d PGD A 1
H91A H 0.4503 0.8877 0.2651 0.050 Uiso 0.677(15) 1 calc PR A 1
C92 C 0.2489(13) 0.8260(10) 0.2565(3) 0.042(4) Uiso 0.677(15) 1 d PGD A 1
H92A H 0.2062 0.8373 0.2817 0.050 Uiso 0.677(15) 1 calc PR A 1
C93 C 0.1663(10) 0.7796(9) 0.2296(4) 0.039(4) Uiso 0.677(15) 1 d PGD A 1
H93A H 0.0672 0.7591 0.2363 0.047 Uiso 0.677(15) 1 calc PR A 1
C94 C 0.2287(12) 0.7631(9) 0.1927(3) 0.038(4) Uiso 0.677(15) 1 d PGD A 1
C95 C 0.3737(11) 0.7931(8) 0.1829(2) 0.033(4) Uiso 0.677(15) 1 d PGD A 1
H95A H 0.4164 0.7818 0.1577 0.040 Uiso 0.677(15) 1 calc PR A 1
C96 C 0.155(2) 0.7135(11) 0.1617(5) 0.060(6) Uiso 0.677(15) 1 d P A 1
H96A H 0.2236 0.7104 0.1388 0.090 Uiso 0.677(15) 1 calc PR A 1
H96B H 0.0570 0.7386 0.1540 0.090 Uiso 0.677(15) 1 calc PR A 1
H96C H 0.1357 0.6585 0.1718 0.090 Uiso 0.677(15) 1 calc PR A 1
N6B N 0.4563(7) 0.8395(5) 0.2098(2) 0.033(3) Uiso 0.323(15) 1 d PD A 2
C91B C 0.366(3) 0.847(2) 0.2430(6) 0.042(4) Uiso 0.323(15) 1 d PD A 2
H91B H 0.4029 0.8773 0.2649 0.050 Uiso 0.323(15) 1 calc PR A 2
C92B C 0.222(3) 0.810(3) 0.2445(8) 0.042(4) Uiso 0.323(15) 1 d PD A 2
C93B C 0.168(3) 0.767(2) 0.2125(9) 0.039(4) Uiso 0.323(15) 1 d PD A 2
H93B H 0.0728 0.7381 0.2142 0.047 Uiso 0.323(15) 1 calc PR A 2
C94B C 0.253(3) 0.764(2) 0.1778(8) 0.038(4) Uiso 0.323(15) 1 d PD A 2
H94A H 0.2152 0.7355 0.1555 0.045 Uiso 0.323(15) 1 calc PR A 2
C95B C 0.395(3) 0.804(2) 0.1764(5) 0.033(4) Uiso 0.323(15) 1 d PD A 2
H95B H 0.4509 0.8062 0.1523 0.040 Uiso 0.323(15) 1 calc PR A 2
C96B C 0.154(5) 0.827(2) 0.2795(10) 0.062(14) Uiso 0.323(15) 1 d P A 2
H96D H 0.0529 0.8000 0.2807 0.092 Uiso 0.323(15) 1 calc PR A 2
H96E H 0.1394 0.8860 0.2821 0.092 Uiso 0.323(15) 1 calc PR A 2
H96F H 0.2190 0.8073 0.3010 0.092 Uiso 0.323(15) 1 calc PR A 2
C1S C 0.460(3) 0.4467(13) -0.0257(7) 0.162(10) Uani 1 1 d . . .
H1SA H 0.4452 0.4883 -0.0460 0.243 Uiso 1 1 calc R . .
H1SB H 0.5641 0.4521 -0.0145 0.243 Uiso 1 1 calc R . .
H1SC H 0.3832 0.4537 -0.0049 0.243 Uiso 1 1 calc R . .
C2S C 0.444(3) 0.3669(16) -0.0430(8) 0.200(13) Uani 1 1 d . . .
H2SA H 0.5196 0.3605 -0.0646 0.240 Uiso 1 1 calc R . .
H2SB H 0.3390 0.3615 -0.0544 0.240 Uiso 1 1 calc R . .
C3S C 0.468(3) 0.3034(15) -0.0141(9) 0.182(13) Uani 1 1 d . . .
H3SA H 0.3990 0.3153 0.0085 0.218 Uiso 1 1 calc R . .
H3SB H 0.5751 0.3087 -0.0044 0.218 Uiso 1 1 calc R . .
C4S C 0.444(3) 0.2174(17) -0.0247(5) 0.145(9) Uani 1 1 d . . .
H4SA H 0.5119 0.2067 -0.0476 0.174 Uiso 1 1 calc R . .
H4SB H 0.3367 0.2132 -0.0345 0.174 Uiso 1 1 calc R . .
C5S C 0.467(3) 0.1470(14) 0.0034(7) 0.158(10) Uani 1 1 d . . .
H5SA H 0.5746 0.1500 0.0133 0.189 Uiso 1 1 calc R . .
H5SB H 0.3983 0.1559 0.0262 0.189 Uiso 1 1 calc R . .
C6S C 0.442(4) 0.0662(13) -0.0102(6) 0.227(19) Uani 1 1 d . . .
H6SA H 0.4640 0.0277 0.0111 0.341 Uiso 1 1 calc R . .
H6SB H 0.5108 0.0550 -0.0325 0.341 Uiso 1 1 calc R . .
H6SC H 0.3346 0.0602 -0.0186 0.341 Uiso 1 1 calc R . .

loop_
_atom_site_aniso_label
_atom_site_aniso_U_11
_atom_site_aniso_U_22
_atom_site_aniso_U_33
_atom_site_aniso_U_23
_atom_site_aniso_U_13
_atom_site_aniso_U_12
Rh1 0.0357(5) 0.0189(4) 0.0276(5) 0.0010(5) 0.0003(5) 0.0033(5)
N1 0.023(6) 0.003(4) 0.032(5) 0.002(3) 0.001(4) 0.004(4)
N2 0.041(7) 0.025(6) 0.016(6) 0.011(5) 0.001(5) 0.004(5)
N3 0.027(6) 0.010(4) 0.040(5) -0.007(4) 0.025(5) 0.000(4)
N4 0.055(7) 0.022(4) 0.012(4) 0.013(3) 0.009(4) -0.004(5)
N5 0.026(6) 0.011(5) 0.031(7) 0.017(5) -0.008(5) -0.004(4)
C1 0.051(8) 0.028(7) 0.011(6) -0.008(6) -0.008(7) -0.002(7)
C2 0.034(8) 0.025(8) 0.055(9) -0.003(7) -0.009(7) 0.004(6)
C3 0.049(7) 0.030(7) 0.020(7) 0.007(6) 0.020(7) -0.005(7)
C11 0.031(7) 0.012(5) 0.025(5) 0.005(4) 0.001(5) -0.003(5)
C12 0.061(8) 0.007(4) 0.043(6) 0.003(4) 0.000(7) 0.008(5)
C13 0.063(9) 0.015(5) 0.036(5) -0.010(5) 0.008(6) 0.002(5)
C14 0.043(9) 0.019(5) 0.032(5) -0.007(4) -0.013(6) 0.003(6)
C21 0.037(8) 0.014(7) 0.049(8) -0.002(7) -0.007(7) 0.004(7)
C22 0.078(11) 0.034(9) 0.026(8) 0.010(7) -0.001(7) 0.010(7)
C23 0.072(10) 0.026(9) 0.032(8) 0.004(7) -0.008(7) 0.011(7)
C24 0.039(8) 0.019(8) 0.029(8) 0.013(7) -0.010(6) 0.002(6)
C31 0.044(7) 0.014(5) 0.045(6) -0.007(4) 0.008(7) 0.005(5)
C32 0.055(8) 0.020(5) 0.043(6) -0.009(5) 0.004(6) 0.018(7)
C33 0.071(10) 0.021(6) 0.041(5) -0.008(5) 0.010(7) 0.008(6)
C34 0.056(10) 0.020(5) 0.038(5) -0.008(5) 0.024(7) 0.008(7)
C41 0.026(7) 0.030(5) 0.016(5) 0.006(4) 0.008(4) -0.002(5)
C42 0.076(11) 0.032(6) 0.020(5) 0.012(4) 0.001(6) -0.005(7)
C43 0.059(9) 0.024(5) 0.031(6) 0.014(4) -0.006(6) -0.008(6)
C44 0.029(8) 0.025(5) 0.023(5) 0.012(4) 0.009(5) -0.004(5)
C51 0.064(12) 0.015(7) 0.034(9) 0.010(6) -0.032(9) 0.003(8)
C52 0.087(13) 0.015(7) 0.034(9) -0.003(6) -0.027(10) 0.005(9)
C53 0.071(14) 0.033(8) 0.034(10) 0.001(7) 0.007(9) -0.017(8)
C54 0.103(15) 0.045(11) 0.016(9) -0.001(7) -0.003(9) -0.008(10)
C55 0.094(15) 0.012(9) 0.045(11) 0.006(8) -0.024(11) -0.008(9)
C56 0.075(13) 0.028(9) 0.044(11) 0.006(8) -0.001(10) 0.003(9)
F52 0.070(6) 0.054(5) 0.037(5) 0.005(4) -0.004(4) 0.007(4)
F53 0.098(7) 0.059(6) 0.058(5) -0.003(4) 0.029(5) 0.003(5)
F54 0.179(9) 0.056(5) 0.032(4) -0.008(4) 0.000(4) -0.002(6)
F55 0.111(7) 0.053(6) 0.053(5) 0.000(4) -0.040(5) -0.021(5)
F56 0.083(6) 0.045(5) 0.054(5) -0.007(4) -0.034(5) -0.009(5)
C61 0.060(9) 0.021(7) 0.034(7) -0.005(6) 0.010(6) -0.023(8)
C62 0.067(8) 0.030(8) 0.054(8) -0.014(6) 0.012(8) -0.036(9)
C63 0.071(11) 0.047(9) 0.064(9) -0.007(7) -0.015(8) -0.030(9)
C64 0.103(13) 0.052(10) 0.039(9) -0.003(8) 0.010(7) -0.013(10)
C65 0.081(11) 0.015(8) 0.048(8) 0.005(7) 0.017(8) 0.020(8)
C66 0.074(9) 0.021(8) 0.047(8) 0.004(7) 0.013(7) 0.009(8)
F62 0.073(6) 0.084(6) 0.051(5) -0.020(5) 0.002(5) -0.034(5)
F63 0.095(7) 0.113(8) 0.050(5) -0.009(5) -0.005(5) -0.055(6)
F64 0.145(9) 0.074(6) 0.040(5) -0.019(4) 0.006(5) -0.019(5)
F65 0.107(7) 0.041(5) 0.050(5) -0.007(4) 0.032(5) 0.020(5)
F66 0.068(6) 0.036(4) 0.044(4) 0.002(4) 0.014(4) 0.008(4)
C71 0.076(11) 0.014(9) 0.031(8) 0.007(6) -0.013(8) 0.009(8)
C72 0.046(10) 0.046(10) 0.029(8) 0.009(7) -0.007(7) -0.005(8)
C73 0.078(14) 0.056(12) 0.026(9) -0.005(9) 0.008(9) 0.032(11)
C74 0.105(16) 0.027(11) 0.043(10) -0.002(8) 0.008(10) 0.013(11)
C75 0.123(18) 0.033(11) 0.064(11) 0.007(9) -0.015(11) -0.019(11)
C76 0.077(14) 0.045(11) 0.070(11) 0.010(9) -0.042(9) -0.005(10)
F72 0.065(5) 0.075(5) 0.055(4) 0.020(4) 0.005(5) 0.021(6)
F73 0.116(8) 0.081(6) 0.056(5) 0.031(4) 0.006(6) 0.043(6)
F74 0.211(10) 0.020(5) 0.055(5) 0.009(4) 0.022(5) 0.016(6)
F75 0.182(12) 0.075(7) 0.121(8) 0.036(6) -0.046(8) -0.085(8)
F76 0.089(7) 0.065(6) 0.128(7) 0.039(5) -0.025(6) -0.050(5)
C81 0.032(9) 0.044(9) 0.026(7) 0.007(7) 0.011(6) -0.003(7)
C82 0.061(11) 0.040(9) 0.031(9) -0.013(6) -0.002(7) -0.014(8)
C83 0.059(10) 0.032(8) 0.041(8) 0.005(7) -0.001(9) 0.004(8)
C84 0.047(10) 0.047(9) 0.022(8) 0.006(7) 0.014(7) 0.002(7)
C85 0.059(10) 0.026(8) 0.020(8) 0.012(6) 0.007(7) 0.013(7)
C86 0.061(10) 0.069(9) 0.044(8) 0.002(7) 0.019(8) 0.001(9)
C1S 0.21(3) 0.074(17) 0.20(2) 0.016(17) -0.04(2) -0.026(17)
C2S 0.23(3) 0.10(2) 0.27(3) 0.09(2) -0.09(2) -0.04(2)
C3S 0.16(3) 0.081(19) 0.30(4) 0.00(2) -0.05(2) -0.039(18)
C4S 0.15(2) 0.20(3) 0.084(14) 0.071(18) -0.007(14) 0.01(2)
C5S 0.20(2) 0.14(2) 0.132(19) 0.025(19) -0.067(18) -0.010(19)
C6S 0.52(6) 0.071(17) 0.095(17) -0.034(14) -0.07(2) 0.04(2)

loop_
_geom_bond_atom_site_label_1
_geom_bond_atom_site_label_2
_geom_bond_distance
_geom_bond_site_symmetry_2
_geom_bond_publ_flag
Rh1 N4 1.933(8) . ?
Rh1 N1 1.950(8) . ?
Rh1 N3 1.955(8) . ?
Rh1 N2 1.963(8) . ?
Rh1 N6 2.036(6) . ?
Rh1 N5 2.042(8) . ?
N1 C14 1.352(12) . ?
N1 C11 1.354(11) . ?
N2 C24 1.356(13) . ?
N2 C21 1.378(12) . ?
N3 C31 1.374(13) . ?
N3 C34 1.386(13) . ?
N4 C41 1.356(12) . ?
N4 C44 1.370(12) . ?
N5 C81 1.332(13) . ?
N5 C85 1.358(13) . ?
C1 C14 1.410(13) . ?
C1 C21 1.452(14) . ?
C1 C51 1.487(15) . ?
C2 C31 1.402(16) . ?
C2 C24 1.424(15) . ?
C2 C71 1.489(16) . ?
C3 C34 1.406(14) . ?
C3 C41 1.411(14) . ?
C3 C61 1.486(14) . ?
C11 C12 1.405(13) . ?
C11 C44 1.452(13) . ?
C12 C13 1.370(14) . ?
C13 C14 1.415(14) . ?
C21 C22 1.425(14) . ?
C22 C23 1.360(14) . ?
C23 C24 1.455(14) . ?
C31 C32 1.417(14) . ?
C32 C33 1.330(14) . ?
C33 C34 1.443(14) . ?
C41 C42 1.421(13) . ?
C42 C43 1.395(14) . ?
C43 C44 1.406(14) . ?
C51 C52 1.337(18) . ?
C51 C56 1.366(18) . ?
C52 F52 1.344(15) . ?
C52 C53 1.390(16) . ?
C53 F53 1.340(15) . ?
C53 C54 1.356(18) . ?
C54 C55 1.336(18) . ?
C54 F54 1.361(15) . ?
C55 F55 1.332(17) . ?
C55 C56 1.410(18) . ?
C56 F56 1.356(14) . ?
C61 C62 1.351(17) . ?
C61 C66 1.352(17) . ?
C62 F62 1.361(15) . ?
C62 C63 1.413(17) . ?
C63 C64 1.34(2) . ?
C63 F63 1.344(16) . ?
C64 C65 1.33(2) . ?
C64 F64 1.366(15) . ?
C65 F65 1.341(15) . ?
C65 C66 1.422(18) . ?
C66 F66 1.351(15) . ?
C71 C76 1.344(17) . ?
C71 C72 1.378(16) . ?
C72 F72 1.325(13) . ?
C72 C73 1.377(18) . ?
C73 C74 1.357(19) . ?
C73 F73 1.374(16) . ?
C74 F74 1.331(15) . ?
C74 C75 1.33(2) . ?
C75 F75 1.320(18) . ?
C75 C76 1.436(19) . ?
C76 F76 1.341(14) . ?
C81 C82 1.379(15) . ?
C82 C83 1.383(15) . ?
C83 C84 1.365(15) . ?
C84 C85 1.370(15) . ?
C84 C86 1.479(14) . ?
N6 C91 1.3900 . ?
N6 C95 1.3900 . ?
C91 C92 1.3900 . ?
C92 C93 1.3900 . ?
C93 C94 1.3900 . ?
C94 C95 1.3900 . ?
C94 C96 1.478(18) . ?
C91B C92B 1.388(10) . ?
C92B C96B 1.36(4) . ?
C92B C93B 1.386(10) . ?
C93B C94B 1.390(10) . ?
C94B C95B 1.395(10) . ?
C1S C2S 1.44(3) . ?
C2S C3S 1.45(3) . ?
C3S C4S 1.47(3) . ?
C4S C5S 1.51(2) . ?
C5S C6S 1.42(2) . ?
